data_2203166
loop_
_publ_author_name
'Johansson, Magnus J.'
'Kann, Nina.'
'Larsson, Krister'

_publ_section_title
(2<i>R</i>,4<i>S</i>,5<i>R</i>)-3,4-Dimethyl-5-phenyl-2-[4-(trifluoromethyl)phenyl]-1,3,2-oxazaphospholidine(<i>P</i>---<i>B</i>)borane
_journal_issue 2
_journal_name_full 'Acta Crystallographica Section E'
_journal_page_first o287
_journal_page_last o288
_journal_paper_doi 10.1107/S1600536804001333
_journal_volume 60
_journal_year 2004
_chemical_formula_iupac 'C17 H20 B1 F3 N1 O1 P1'
_chemical_formula_moiety 'C17 H20 B1 F3 N1 O1 P1'
_chemical_formula_sum 'C17 H20 B F3 N O P'
_chemical_formula_weight 353.13
_space_group_IT_number 19
_symmetry_cell_setting orthorhombic
_symmetry_space_group_name_Hall 'P 2ac 2ab'
_symmetry_space_group_name_H-M 'P 21 21 21'
_audit_creation_method 'WinGX routine CIF_UPDATE'
_cell_angle_alpha 90
_cell_angle_beta 90
_cell_angle_gamma 90
_cell_formula_units_Z 4
_cell_length_a 9.1911(16)
_cell_length_b 12.8581(17)
_cell_length_c 15.827(2)
_cell_measurement_reflns_used 25
_cell_measurement_temperature 293(2)
_cell_measurement_theta_max 49.603
_cell_measurement_theta_min 37.734
_cell_volume 1870.4(5)
_computing_cell_refinement 'CAD-4 EXPRESS'
_computing_data_collection 'CAD-4 EXPRESS (Enraf--Nonius, 1994)'
_computing_data_reduction 'XCAD-4 (Harms & Wocadlo, 1995)'
_computing_molecular_graphics 'ORTEP-3 for Windows (Farrugia, 1997)'
_computing_publication_material 'WinGX (Farrugia, 1999)'
_computing_structure_refinement 'SHELXL97 (Sheldrick, 1997)'
_computing_structure_solution 'SHELXS97 (Sheldrick, 1997)'
_diffrn_measured_fraction_theta_full 0.997
_diffrn_measured_fraction_theta_max 0.997
_diffrn_measurement_device_type 'Enraf--Nonius CAD-4'
_diffrn_measurement_method 'non-profiled \w/2\q'
_diffrn_radiation_type MoK\a
_diffrn_radiation_wavelength 0.71073
_diffrn_reflns_av_R_equivalents 0.0234
_diffrn_reflns_limit_h_max 4
_diffrn_reflns_limit_h_min -11
_diffrn_reflns_limit_k_max 16
_diffrn_reflns_limit_k_min -16
_diffrn_reflns_limit_l_max 0
_diffrn_reflns_limit_l_min -20
_diffrn_reflns_number 6482
_diffrn_reflns_theta_full 27.03
_diffrn_reflns_theta_max 27.03
_diffrn_reflns_theta_min 3.01
_diffrn_standards_decay_% 4
_diffrn_standards_interval_count 123
_diffrn_standards_number 2
_exptl_absorpt_coefficient_mu 0.178
_exptl_absorpt_correction_type none
_exptl_crystal_colour colourless
_exptl_crystal_density_diffrn 1.254
_exptl_crystal_density_method 'not measured'
_exptl_crystal_description rod
_exptl_crystal_F_000 736
_exptl_crystal_size_max 1.00
_exptl_crystal_size_mid 0.75
_exptl_crystal_size_min 0.40
_refine_diff_density_max 0.200
_refine_diff_density_min -0.390
_refine_ls_abs_structure_details 'Flack (1983), 1755 Friedel pairs'
_refine_ls_abs_structure_Flack 0.04(12)
_refine_ls_extinction_method none
_refine_ls_goodness_of_fit_ref 1.044
_refine_ls_hydrogen_treatment constr
_refine_ls_matrix_type full
_refine_ls_number_parameters 244
_refine_ls_number_reflns 4085
_refine_ls_number_restraints 6
_refine_ls_restrained_S_all 1.047
_refine_ls_R_factor_gt 0.0476
_refine_ls_shift/su_max 0.000
_refine_ls_structure_factor_coef Fsqd
_refine_ls_weighting_details 'calc w = 1/[\s^2^(Fo^2^)+(0.0841P)^2^+0.0091P] where P = (Fo^2^+2Fc^2^)/3'
_refine_ls_weighting_scheme calc
_refine_ls_wR_factor_ref 0.1338
_reflns_number_gt 2990
_reflns_number_total 4085
_reflns_threshold_expression I>2\s(I)
_cod_data_source_file ci6326.cif
_cod_data_source_block I
_cod_database_code 2203166

loop_
_symmetry_equiv_pos_as_xyz
'x, y, z'
'-x+1/2, -y, z+1/2'
'x+1/2, -y+1/2, -z'
'-x, y+1/2, -z+1/2'

loop_
_atom_site_label
_atom_site_fract_x
_atom_site_fract_y
_atom_site_fract_z
_atom_site_U_iso_or_equiv
_atom_site_adp_type
_atom_site_calc_flag
_atom_site_refinement_flags
_atom_site_occupancy
_atom_site_disorder_assembly
_atom_site_disorder_group
_atom_site_type_symbol
P1 0.05132(7) 0.41982(4) 0.24575(4) 0.05432(18) Uani d . 1 . . P
F1 0.1096(10) 0.1783(10) 0.6142(7) 0.170(6) Uani d PD 0.50 A 1 F
F2 -0.1108(10) 0.1924(11) 0.6150(5) 0.136(3) Uani d PD 0.50 A 1 F
F3 0.0151(15) 0.3200(7) 0.6588(4) 0.144(5) Uani d PD 0.50 A 1 F
F1' -0.1285(9) 0.2635(10) 0.6340(6) 0.150(4) Uani d PD 0.50 A 2 F
F2' 0.0946(12) 0.2859(8) 0.6566(6) 0.128(3) Uani d PD 0.50 A 2 F
F3' 0.030(2) 0.1475(4) 0.6103(4) 0.155(5) Uani d PD 0.50 A 2 F
O1 0.0408(2) 0.32031(11) 0.18536(10) 0.0609(4) Uani d . 1 . . O
N1 -0.1053(3) 0.47199(15) 0.21583(13) 0.0645(6) Uani d . 1 . . N
C1 0.0358(3) 0.36700(18) 0.35136(14) 0.0554(6) Uani d . 1 . . C
C2 0.0774(3) 0.4256(2) 0.42013(16) 0.0687(7) Uani d . 1 . . C
H2 0.1135 0.4924 0.4116 0.082 Uiso calc R 1 . . H
C3 0.0665(4) 0.3875(2) 0.50128(16) 0.0721(8) Uani d . 1 . . C
H3 0.0941 0.4284 0.5470 0.087 Uiso calc R 1 . . H
C4 0.0148(3) 0.2887(2) 0.51408(16) 0.0649(7) Uani d . 1 A . C
C5 -0.0272(4) 0.2288(2) 0.44695(17) 0.0813(9) Uani d . 1 . . C
H5 -0.0610 0.1615 0.4560 0.098 Uiso calc R 1 . . H
C6 -0.0194(4) 0.2677(2) 0.36593(16) 0.0753(8) Uani d . 1 . . C
H6 -0.0512 0.2274 0.3207 0.090 Uiso calc R 1 . . H
C7 0.0032(4) 0.2464(3) 0.60206(18) 0.0868(10) Uani d D 1 . . C
C8 -0.1713(4) 0.5531(2) 0.2686(2) 0.0953(10) Uani d . 1 . . C
H8A -0.2610 0.5756 0.2435 0.143 Uiso calc R 1 . . H
H8B -0.1058 0.6110 0.2729 0.143 Uiso calc R 1 . . H
H8C -0.1901 0.5257 0.3240 0.143 Uiso calc R 1 . . H
C9 -0.3173(4) 0.4336(3) 0.1247(3) 0.1084(12) Uani d . 1 . . C
H9A -0.3770 0.4821 0.1552 0.163 Uiso calc R 1 . . H
H9B -0.3767 0.3778 0.1038 0.163 Uiso calc R 1 . . H
H9C -0.2716 0.4685 0.0781 0.163 Uiso calc R 1 . . H
C10 -0.2013(3) 0.3901(2) 0.18314(19) 0.0748(8) Uani d . 1 . . C
H10 -0.2493 0.3560 0.2310 0.090 Uiso calc R 1 . . H
C11 -0.0975(3) 0.3114(2) 0.14096(17) 0.0652(7) Uani d . 1 . . C
H11 -0.1360 0.2413 0.1508 0.078 Uiso calc R 1 . . H
C12 -0.0717(3) 0.32381(19) 0.04783(16) 0.0635(6) Uani d . 1 . . C
C13 0.0167(3) 0.4010(2) 0.01573(17) 0.0714(8) Uani d . 1 . . C
H13 0.0623 0.4469 0.0526 0.086 Uiso calc R 1 . . H
C14 0.0386(4) 0.4112(3) -0.06980(19) 0.0904(9) Uani d . 1 . . C
H14 0.0971 0.4647 -0.0901 0.108 Uiso calc R 1 . . H
C15 -0.0243(5) 0.3440(4) -0.1250(2) 0.1023(13) Uani d . 1 . . C
H15 -0.0060 0.3496 -0.1826 0.123 Uiso calc R 1 . . H
C16 -0.1139(5) 0.2690(3) -0.0955(2) 0.1077(13) Uani d . 1 . . C
H16 -0.1605 0.2249 -0.1334 0.129 Uiso calc R 1 . . H
C17 -0.1374(4) 0.2567(3) -0.0087(2) 0.0940(10) Uani d . 1 . . C
H17 -0.1971 0.2035 0.0109 0.113 Uiso calc R 1 . . H
B1 0.2156(4) 0.5058(3) 0.2312(2) 0.0725(8) Uani d . 1 . . B
H1A 0.3016 0.4684 0.2473 0.109 Uiso calc R 1 . . H
H1B 0.2059 0.5667 0.2658 0.109 Uiso calc R 1 . . H
H1C 0.2230 0.5261 0.1729 0.109 Uiso calc R 1 . . H

loop_
_atom_site_aniso_label
_atom_site_aniso_U_11
_atom_site_aniso_U_22
_atom_site_aniso_U_33
_atom_site_aniso_U_12
_atom_site_aniso_U_13
_atom_site_aniso_U_23
P1 0.0666(3) 0.0457(3) 0.0507(3) 0.0024(3) 0.0073(3) 0.0026(3)
F1 0.147(6) 0.224(13) 0.138(7) -0.009(7) -0.024(5) 0.120(8)
F2 0.135(6) 0.187(8) 0.088(4) -0.079(6) -0.005(4) 0.062(6)
F3 0.262(14) 0.127(6) 0.043(2) -0.039(7) 0.009(5) -0.003(3)
F1' 0.147(7) 0.198(8) 0.104(5) 0.006(7) 0.057(5) 0.048(6)
F2' 0.173(8) 0.125(7) 0.086(4) -0.059(5) -0.044(5) 0.031(4)
F3' 0.311(16) 0.070(3) 0.083(3) -0.010(6) 0.028(7) 0.019(2)
O1 0.0793(11) 0.0510(8) 0.0525(8) 0.0086(9) -0.0004(9) -0.0012(7)
N1 0.0738(14) 0.0513(11) 0.0682(12) 0.0075(10) 0.0073(11) 0.0064(9)
C1 0.0690(15) 0.0483(11) 0.0488(10) -0.0034(12) 0.0047(11) 0.0009(9)
C2 0.0896(19) 0.0548(13) 0.0616(13) -0.0182(14) 0.0066(13) -0.0028(12)
C3 0.093(2) 0.0718(16) 0.0515(11) -0.0218(16) -0.0011(14) -0.0073(11)
C4 0.0742(17) 0.0688(15) 0.0517(12) -0.0075(13) 0.0029(12) 0.0049(11)
C5 0.126(3) 0.0550(13) 0.0633(14) -0.0239(17) 0.0016(17) 0.0055(11)
C6 0.119(3) 0.0536(13) 0.0532(13) -0.0141(16) -0.0066(15) -0.0020(11)
C7 0.113(3) 0.090(2) 0.0581(16) -0.017(2) -0.0014(18) 0.0086(15)
C8 0.105(2) 0.0764(17) 0.105(2) 0.0320(18) 0.019(2) -0.0066(17)
C9 0.0689(19) 0.132(3) 0.124(3) 0.020(2) -0.012(2) -0.008(3)
C10 0.0678(17) 0.0783(17) 0.0784(17) -0.0067(14) 0.0098(14) 0.0081(14)
C11 0.0796(17) 0.0497(12) 0.0664(15) -0.0126(13) -0.0012(13) 0.0070(11)
C12 0.0704(16) 0.0556(13) 0.0644(13) -0.0005(13) -0.0140(13) -0.0011(11)
C13 0.085(2) 0.0698(16) 0.0592(13) -0.0050(15) -0.0016(13) 0.0044(12)
C14 0.099(2) 0.107(2) 0.0650(15) 0.017(2) 0.0038(16) 0.0227(17)
C15 0.108(3) 0.140(3) 0.0588(17) 0.039(3) -0.0159(19) -0.003(2)
C16 0.118(3) 0.125(3) 0.080(2) 0.007(3) -0.040(2) -0.030(2)
C17 0.104(3) 0.090(2) 0.089(2) -0.014(2) -0.024(2) -0.0120(17)
B1 0.082(2) 0.0703(16) 0.0656(18) -0.0192(16) 0.0020(15) 0.0076(14)

loop_
_atom_type_symbol
_atom_type_description
_atom_type_scat_dispersion_real
_atom_type_scat_dispersion_imag
_atom_type_scat_source
C C 0.0033 0.0016 'International Tables Vol C Tables 4.2.6.8 and 6.1.1.4'
H H 0 0 'International Tables Vol C Tables 4.2.6.8 and 6.1.1.4'
B B 0.0013 0.0007 'International Tables Vol C Tables 4.2.6.8 and 6.1.1.4'
F F 0.0171 0.0103 'International Tables Vol C Tables 4.2.6.8 and 6.1.1.4'
N N 0.0061 0.0033 'International Tables Vol C Tables 4.2.6.8 and 6.1.1.4'
O O 0.0106 0.006 'International Tables Vol C Tables 4.2.6.8 and 6.1.1.4'
P P 0.1023 0.0942 'International Tables Vol C Tables 4.2.6.8 and 6.1.1.4'

loop_
_geom_angle_atom_site_label_1
_geom_angle_atom_site_label_2
_geom_angle_atom_site_label_3
_geom_angle
O1 P1 N1 95.76(10)
O1 P1 C1 104.29(10)
N1 P1 C1 110.33(11)
O1 P1 B1 116.36(14)
N1 P1 B1 115.05(14)
C1 P1 B1 113.34(14)
C11 O1 P1 113.84(16)
C8 N1 C10 117.5(3)
C8 N1 P1 118.9(2)
C10 N1 P1 109.42(16)
C2 C1 C6 118.1(2)
C2 C1 P1 120.16(18)
C6 C1 P1 121.70(18)
C1 C2 C3 121.4(2)
C1 C2 H2 119.3
C3 C2 H2 119.3
C4 C3 C2 119.5(2)
C4 C3 H3 120.3
C2 C3 H3 120.3
C5 C4 C3 120.3(2)
C5 C4 C7 119.9(2)
C3 C4 C7 119.8(2)
C4 C5 C6 120.2(2)
C4 C5 H5 119.9
C6 C5 H5 119.9
C5 C6 C1 120.4(2)
C5 C6 H6 119.8
C1 C6 H6 119.8
F2 C7 F2' 129.4(6)
F3' C7 F2' 101.1(7)
F2 C7 F3 110.7(7)
F3' C7 F3 128.4(6)
F2 C7 F1 102.9(6)
F3 C7 F1 108.4(7)
F3' C7 F1' 107.2(6)
F2' C7 F1' 105.6(7)
F1 C7 F1' 136.4(5)
F2 C7 C4 113.9(4)
F3' C7 C4 115.7(4)
F2' C7 C4 115.3(5)
F3 C7 C4 111.7(5)
F1 C7 C4 108.8(5)
F1' C7 C4 111.0(5)
N1 C8 H8A 109.5
N1 C8 H8B 109.5
H8A C8 H8B 109.5
N1 C8 H8C 109.5
H8A C8 H8C 109.5
H8B C8 H8C 109.5
C10 C9 H9A 109.5
C10 C9 H9B 109.5
H9A C9 H9B 109.5
C10 C9 H9C 109.5
H9A C9 H9C 109.5
H9B C9 H9C 109.5
N1 C10 C9 111.9(3)
N1 C10 C11 104.6(2)
C9 C10 C11 114.3(3)
N1 C10 H10 108.6
C9 C10 H10 108.6
C11 C10 H10 108.6
O1 C11 C12 109.1(2)
O1 C11 C10 106.2(2)
C12 C11 C10 116.9(2)
O1 C11 H11 108.1
C12 C11 H11 108.1
C10 C11 H11 108.1
C13 C12 C17 117.9(3)
C13 C12 C11 122.1(2)
C17 C12 C11 120.0(3)
C14 C13 C12 121.2(3)
C14 C13 H13 119.4
C12 C13 H13 119.4
C15 C14 C13 120.6(4)
C15 C14 H14 119.7
C13 C14 H14 119.7
C16 C15 C14 119.5(3)
C16 C15 H15 120.3
C14 C15 H15 120.3
C15 C16 C17 120.9(3)
C15 C16 H16 119.5
C17 C16 H16 119.5
C12 C17 C16 119.8(4)
C12 C17 H17 120.1
C16 C17 H17 120.1
P1 B1 H1A 109.5
P1 B1 H1B 109.5
H1A B1 H1B 109.5
P1 B1 H1C 109.5
H1A B1 H1C 109.5
H1B B1 H1C 109.5

loop_
_geom_bond_atom_site_label_1
_geom_bond_atom_site_label_2
_geom_bond_distance
P1 O1 1.6001(16)
P1 N1 1.657(2)
P1 C1 1.810(2)
P1 B1 1.886(3)
F1 C7 1.327(7)
F2 C7 1.274(6)
F3 C7 1.308(7)
F1' C7 1.330(7)
F2' C7 1.307(7)
F3' C7 1.302(6)
O1 C11 1.457(3)
N1 C8 1.467(3)
N1 C10 1.468(3)
C1 C2 1.378(3)
C1 C6 1.394(4)
C2 C3 1.378(3)
C2 H2 0.93
C3 C4 1.372(4)
C3 H3 0.93
C4 C5 1.368(4)
C4 C7 1.498(4)
C5 C6 1.378(4)
C5 H5 0.93
C6 H6 0.93
C8 H8A 0.96
C8 H8B 0.96
C8 H8C 0.96
C9 C10 1.519(5)
C9 H9A 0.96
C9 H9B 0.96
C9 H9C 0.96
C10 C11 1.543(4)
C10 H10 0.98
C11 C12 1.501(4)
C11 H11 0.98
C12 C13 1.380(4)
C12 C17 1.382(4)
C13 C14 1.375(4)
C13 H13 0.93
C14 C15 1.358(5)
C14 H14 0.93
C15 C16 1.351(6)
C15 H15 0.93
C16 C17 1.400(6)
C16 H16 0.93
C17 H17 0.93
B1 H1A 0.96
B1 H1B 0.96
B1 H1C 0.96

loop_
_geom_torsion_atom_site_label_1
_geom_torsion_atom_site_label_2
_geom_torsion_atom_site_label_3
_geom_torsion_atom_site_label_4
_geom_torsion
N1 P1 O1 C11 -6.50(17)
C1 P1 O1 C11 106.20(17)
B1 P1 O1 C11 -128.16(19)
O1 P1 N1 C8 163.5(2)
C1 P1 N1 C8 55.9(2)
B1 P1 N1 C8 -73.8(2)
O1 P1 N1 C10 24.48(18)
C1 P1 N1 C10 -83.09(19)
B1 P1 N1 C10 147.15(19)
O1 P1 C1 C2 163.2(2)
N1 P1 C1 C2 -95.0(2)
B1 P1 C1 C2 35.7(3)
O1 P1 C1 C6 -17.6(3)
N1 P1 C1 C6 84.2(3)
B1 P1 C1 C6 -145.1(3)
C6 C1 C2 C3 0.7(5)
P1 C1 C2 C3 179.9(3)
C1 C2 C3 C4 0.7(5)
C2 C3 C4 C5 -0.7(5)
C2 C3 C4 C7 179.7(3)
C3 C4 C5 C6 -0.8(6)
C7 C4 C5 C6 178.8(3)
C4 C5 C6 C1 2.2(6)
C2 C1 C6 C5 -2.1(5)
P1 C1 C6 C5 178.7(3)
C5 C4 C7 F2 -39.0(10)
C3 C4 C7 F2 140.6(9)
C5 C4 C7 F3' 35.6(11)
C3 C4 C7 F3' -144.8(10)
C5 C4 C7 F2' 153.3(7)
C3 C4 C7 F2' -27.1(8)
C5 C4 C7 F3 -165.3(7)
C3 C4 C7 F3 14.3(8)
C5 C4 C7 F1 75.0(8)
C3 C4 C7 F1 -105.4(8)
C5 C4 C7 F1' -86.7(8)
C3 C4 C7 F1' 92.9(7)
C8 N1 C10 C9 62.7(3)
P1 N1 C10 C9 -157.6(2)
C8 N1 C10 C11 -173.0(2)
P1 N1 C10 C11 -33.3(2)
P1 O1 C11 C12 114.57(19)
P1 O1 C11 C10 -12.2(2)
N1 C10 C11 O1 27.9(2)
C9 C10 C11 O1 150.6(3)
N1 C10 C11 C12 -94.1(3)
C9 C10 C11 C12 28.7(4)
O1 C11 C12 C13 -44.9(3)
C10 C11 C12 C13 75.6(4)
O1 C11 C12 C17 135.0(3)
C10 C11 C12 C17 -104.5(3)
C17 C12 C13 C14 0.3(4)
C11 C12 C13 C14 -179.8(3)
C12 C13 C14 C15 -1.3(5)
C13 C14 C15 C16 2.6(6)
C14 C15 C16 C17 -2.9(6)
C13 C12 C17 C16 -0.5(5)
C11 C12 C17 C16 179.6(3)
C15 C16 C17 C12 1.9(6)
